data_7061139
loop_
_publ_author_name
'Liu, Jing-Yuan'
'Ye, Si-Yu'
'Wan, Min'
'Wang, Yan-Ning'
'Tong, Liang'
'Chen, Li-Zhuang'

_publ_section_title
;
 A novel organic--inorganic hybrid phase transition compound based on
 4-ethylmorpholine with switchable dielectric and luminescent properties
;
_journal_issue 3
_journal_name_full 'New Journal of Chemistry'
_journal_page_first 1054
_journal_page_last 1059
_journal_paper_doi 10.1039/D1NJ05074E
_journal_volume 46
_journal_year 2022
_chemical_formula_moiety 'Cl4 Co, 2(C6 H14 N O)'
_chemical_formula_sum 'C12 H28 Cl4 Co N2 O2'
_chemical_formula_weight 433.112
_space_group_crystal_system triclinic
_space_group_IT_number 2
_space_group_name_Hall '-P 1'
_space_group_name_H-M_alt 'P -1'
_symmetry_Int_Tables_number 2
_atom_sites_solution_primary dual
_audit_creation_date 2021-11-26
_audit_creation_method
;
Olex2 1.3
(compiled 2020.11.12 svn.r5f609507 for OlexSys, GUI svn.r6408)
;
_audit_update_record
;
2021-11-28 deposited with the CCDC.	2021-12-02 downloaded from the CCDC.
;
_cell_angle_alpha 89.486(3)
_cell_angle_beta 79.688(3)
_cell_angle_gamma 84.884(3)
_cell_formula_units_Z 2
_cell_length_a 8.2361(4)
_cell_length_b 10.4179(4)
_cell_length_c 12.0049(5)
_cell_measurement_reflns_used 6633
_cell_measurement_temperature 296
_cell_measurement_theta_max 29.49
_cell_measurement_theta_min 2.52
_cell_volume 1009.35(8)
_computing_cell_refinement 'Bruker SMART'
_computing_data_collection 'Bruker SMART'
_computing_data_reduction 'Bruker SAINT'
_computing_molecular_graphics 'Olex2 1.3 (Dolomanov et al., 2009)'
_computing_publication_material 'Olex2 1.3 (Dolomanov et al., 2009)'
_computing_structure_refinement 'olex2.refine 1.3 (Bourhis et al., 2015)'
_computing_structure_solution 'SHELXT 2018/2 (Sheldrick, 2018)'
_diffrn_ambient_temperature 296
_diffrn_measured_fraction_theta_full 0.9941
_diffrn_measured_fraction_theta_max 0.9941
_diffrn_measurement_device_type 'CCD area detector'
_diffrn_measurement_method 'phi and omega scans'
_diffrn_radiation_monochromator graphite
_diffrn_radiation_type 'Mo K\a'
_diffrn_radiation_wavelength 0.71073
_diffrn_reflns_av_R_equivalents 0.0169
_diffrn_reflns_av_unetI/netI 0.0220
_diffrn_reflns_Laue_measured_fraction_full 0.9941
_diffrn_reflns_Laue_measured_fraction_max 0.9941
_diffrn_reflns_limit_h_max 11
_diffrn_reflns_limit_h_min -11
_diffrn_reflns_limit_k_max 15
_diffrn_reflns_limit_k_min -15
_diffrn_reflns_limit_l_max 17
_diffrn_reflns_limit_l_min -17
_diffrn_reflns_number 16224
_diffrn_reflns_point_group_measured_fraction_full 0.9941
_diffrn_reflns_point_group_measured_fraction_max 0.9941
_diffrn_reflns_theta_full 24.9999
_diffrn_reflns_theta_max 25.00
_diffrn_reflns_theta_min 2.60
_diffrn_source_current 30.0
_diffrn_source_power 1.35
_diffrn_source_voltage 45.0
_exptl_absorpt_coefficient_mu 1.384
_exptl_absorpt_correction_T_max 0.847
_exptl_absorpt_correction_T_min 0.824
_exptl_absorpt_correction_type multi-scan
_exptl_absorpt_process_details sadabs
_exptl_crystal_colour 'clear light white'
_exptl_crystal_colour_lustre clear
_exptl_crystal_colour_modifier light
_exptl_crystal_colour_primary white
_exptl_crystal_density_diffrn 1.425
_exptl_crystal_description block
_exptl_crystal_F_000 452.033
_exptl_crystal_size_max 0.14
_exptl_crystal_size_mid 0.13
_exptl_crystal_size_min 0.12
_refine_diff_density_max 0.4265
_refine_diff_density_min -0.3012
_refine_diff_density_rms 0.0445
_refine_ls_d_res_high 0.8409
_refine_ls_d_res_low 7.8229
_refine_ls_extinction_coef 0.0294(14)
_refine_ls_extinction_expression Fc^*^=kFc[1+0.001xFc^2^\l^3^/sin(2\q)]^-1/4^
_refine_ls_goodness_of_fit_ref 1.0511
_refine_ls_hydrogen_treatment constr
_refine_ls_matrix_type full
_refine_ls_number_constraints 42
_refine_ls_number_parameters 193
_refine_ls_number_reflns 3534
_refine_ls_number_restraints 0
_refine_ls_restrained_S_all 1.0511
_refine_ls_R_factor_all 0.0301
_refine_ls_R_factor_gt 0.0256
_refine_ls_shift/su_max 0.0010
_refine_ls_shift/su_mean 0.0000
_refine_ls_structure_factor_coef Fsqd
_refine_ls_weighting_details 'w=1/[\s^2^(Fo^2^)+(0.0318P)^2^+0.4241P] where P=(Fo^2^+2Fc^2^)/3'
_refine_ls_weighting_scheme calc
_refine_ls_wR_factor_gt 0.0650
_refine_ls_wR_factor_ref 0.0683
_reflns_Friedel_coverage 0.0
_reflns_limit_h_max 9
_reflns_limit_h_min -9
_reflns_limit_k_max 12
_reflns_limit_k_min -12
_reflns_limit_l_max 14
_reflns_limit_l_min 0
_reflns_number_gt 3179
_reflns_number_total 3534
_reflns_threshold_expression I>=2u(I)
_cod_data_source_file d1nj05074e2.cif
_cod_data_source_block co1
_cod_depositor_comments 'Adding full bibliography for 7061137--7061139.cif.'
_cod_database_code 7061139
_olex2_refinement_description
;
1. Fixed Uiso
 At 1.2 times of:
  All C(H,H) groups, All N(H) groups
 At 1.5 times of:
  All C(H,H,H) groups
2.a Ternary CH refined with riding coordinates:
 N1(H1), N2(H2)
2.b Secondary CH2 refined with riding coordinates:
 C1(H1a,H1b), C4(H4a,H4b), C6(H6a,H6b), C8(H8a,H8b), C10(H10a,H10b), C12(H12a,
 H12b), C3(H3a,H3b), C7(H7a,H7b), C2(H2a,H2b), C9(H9a,H9b)
2.c Idealised Me refined as rotating group:
 C5(H5a,H5b,H5c), C11(H11a,H11b,H11c)
;
_olex2_submission_special_instructions 'No special instructions were received'
__vrf_plat926_co1
;
PROBLEM: Reported and Calculated   R1 Differ by .........    -0.0067 Check.
RESPONSE: Due to the application of extinction correction, the R1 value will be reduced to 2.56%, resulting in different reporting and calculation of R1.
;
__vrf_plat927_co1
;
PROBLEM: Reported and Calculated  wR2 Differ by .........    -0.0113 Check.
RESPONSE: Due to the application of extinction correction, the R1 value will be reduced to 2.56%, resulting in different reporting and calculation of wR2.
;

loop_
_space_group_symop_id
_space_group_symop_operation_xyz
1 x,y,z
2 -x,-y,-z

loop_
_atom_site_label
_atom_site_type_symbol
_atom_site_fract_x
_atom_site_fract_y
_atom_site_fract_z
_atom_site_U_iso_or_equiv
_atom_site_adp_type
_atom_site_occupancy
_atom_site_refinement_flags_posn
Co1 Co 0.64568(3) 0.22269(2) 0.22149(2) 0.04081(11) Uani 1.000000 .
Cl1 Cl 0.84041(7) 0.31934(5) 0.09810(5) 0.05486(16) Uani 1.000000 .
Cl4 Cl 0.39336(7) 0.28636(6) 0.17668(5) 0.05759(16) Uani 1.000000 .
Cl2 Cl 0.65578(8) 0.29597(6) 0.39691(5) 0.06293(18) Uani 1.000000 .
Cl3 Cl 0.67343(9) 0.00534(5) 0.22219(5) 0.06476(18) Uani 1.000000 .
O1 O 0.4113(2) 0.67624(16) 0.22090(14) 0.0648(4) Uani 1.000000 .
O2 O 0.1366(2) 0.14278(17) 0.51777(13) 0.0622(4) Uani 1.000000 .
N1 N 0.7565(2) 0.60397(16) 0.20811(16) 0.0504(4) Uani 1.000000 .
H1 H 0.7599(2) 0.51713(16) 0.19881(16) 0.0604(5) Uiso 1.000000 R
N2 N 0.2109(2) 0.04567(16) 0.29039(15) 0.0467(4) Uani 1.000000 .
H2 H 0.2953(2) 0.09262(16) 0.25886(15) 0.0560(5) Uiso 1.000000 R
C1 C 0.4704(3) 0.6094(2) 0.31063(19) 0.0557(6) Uani 1.000000 .
H1a H 0.3975(3) 0.6335(2) 0.38150(19) 0.0669(7) Uiso 1.000000 R
H1b H 0.4687(3) 0.5174(2) 0.29950(19) 0.0669(7) Uiso 1.000000 R
C4 C 0.6429(3) 0.6386(2) 0.31753(18) 0.0542(5) Uani 1.000000 .
H4a H 0.6808(3) 0.5899(2) 0.37868(18) 0.0650(6) Uiso 1.000000 R
H4b H 0.6440(3) 0.7296(2) 0.33351(18) 0.0650(6) Uiso 1.000000 R
C6 C 0.0627(3) 0.1377(2) 0.33190(19) 0.0517(5) Uani 1.000000 .
H6a H 0.0384(3) 0.1927(2) 0.27025(19) 0.0621(6) Uiso 1.000000 R
H6b H -0.0326(3) 0.0899(2) 0.35793(19) 0.0621(6) Uiso 1.000000 R
C8 C 0.6851(4) 0.6662(2) 0.1119(2) 0.0660(7) Uani 1.000000 .
H8a H 0.6879(4) 0.7590(2) 0.1159(2) 0.0792(8) Uiso 1.000000 R
H8b H 0.7516(4) 0.6361(2) 0.0404(2) 0.0792(8) Uiso 1.000000 R
C10 C 0.0938(3) 0.2190(2) 0.4268(2) 0.0591(6) Uani 1.000000 .
H10a H -0.0049(3) 0.2758(2) 0.4543(2) 0.0709(7) Uiso 1.000000 R
H10b H 0.1830(3) 0.2722(2) 0.3987(2) 0.0709(7) Uiso 1.000000 R
C12 C 0.2629(3) -0.0263(2) 0.3884(2) 0.0602(6) Uani 1.000000 .
H12a H 0.1797(3) -0.0838(2) 0.4189(2) 0.0722(7) Uiso 1.000000 R
H12b H 0.3663(3) -0.0784(2) 0.3627(2) 0.0722(7) Uiso 1.000000 R
C3 C 0.5104(3) 0.6346(3) 0.1172(2) 0.0668(7) Uani 1.000000 .
H3a H 0.5083(3) 0.5422(3) 0.1091(2) 0.0801(8) Uiso 1.000000 R
H3b H 0.4658(3) 0.6761(3) 0.0552(2) 0.0801(8) Uiso 1.000000 R
C7 C 0.1829(4) -0.0469(3) 0.2023(2) 0.0757(8) Uani 1.000000 .
H7a H 0.2717(4) -0.1157(3) 0.1929(2) 0.0909(9) Uiso 1.000000 R
H7b H 0.0799(4) -0.0850(3) 0.2291(2) 0.0909(9) Uiso 1.000000 R
C2 C 0.2848(3) 0.0631(3) 0.4784(2) 0.0650(7) Uani 1.000000 .
H2a H 0.3730(3) 0.1168(3) 0.4492(2) 0.0780(8) Uiso 1.000000 R
H2b H 0.3171(3) 0.0139(3) 0.5411(2) 0.0780(8) Uiso 1.000000 R
C9 C 0.9302(4) 0.6364(3) 0.2072(3) 0.0885(9) Uani 1.000000 .
H9a H 0.9937(4) 0.6230(3) 0.1314(3) 0.1062(11) Uiso 1.000000 R
H9b H 0.9282(4) 0.7270(3) 0.2261(3) 0.1062(11) Uiso 1.000000 R
C5 C 0.1754(5) 0.0109(4) 0.0936(3) 0.1052(12) Uani 1.000000 .
H5a H 0.152(4) -0.0528(8) 0.0426(8) 0.1579(17) Uiso 1.000000 GR
H5b H 0.089(2) 0.0802(18) 0.1020(5) 0.1579(17) Uiso 1.000000 GR
H5c H 0.2797(12) 0.044(2) 0.0638(11) 0.1579(17) Uiso 1.000000 GR
C11 C 1.0144(4) 0.5582(4) 0.2879(4) 0.1094(12) Uani 1.000000 .
H11a H 1.013(3) 0.4683(4) 0.2716(16) 0.1641(19) Uiso 1.000000 GR
H11b H 1.1270(11) 0.579(2) 0.2803(18) 0.1641(19) Uiso 1.000000 GR
H11c H 0.958(2) 0.577(2) 0.3639(4) 0.1641(19) Uiso 1.000000 GR

loop_
_atom_site_aniso_label
_atom_site_aniso_U_11
_atom_site_aniso_U_22
_atom_site_aniso_U_33
_atom_site_aniso_U_12
_atom_site_aniso_U_13
_atom_site_aniso_U_23
Co1 0.05057(18) 0.03677(16) 0.03552(16) -0.00970(11) -0.00611(11) 0.00213(11)
Cl1 0.0580(3) 0.0442(3) 0.0560(3) -0.0096(2) 0.0091(2) 0.0027(2)
Cl4 0.0538(3) 0.0644(3) 0.0591(3) -0.0172(3) -0.0174(3) 0.0200(3)
Cl2 0.0782(4) 0.0678(4) 0.0437(3) 0.0036(3) -0.0175(3) -0.0135(3)
Cl3 0.1000(5) 0.0359(3) 0.0566(3) -0.0120(3) -0.0062(3) 0.0012(2)
O1 0.0705(10) 0.0635(10) 0.0568(10) 0.0147(8) -0.0120(8) 0.0004(8)
O2 0.0600(9) 0.0860(12) 0.0392(8) -0.0077(8) -0.0048(7) 0.0063(8)
N1 0.0567(10) 0.0359(9) 0.0555(11) -0.0091(7) 0.0004(8) -0.0044(8)
N2 0.0454(9) 0.0456(9) 0.0475(10) -0.0110(7) -0.0008(8) 0.0001(8)
C1 0.0602(13) 0.0612(14) 0.0422(12) -0.0011(11) -0.0017(10) -0.0002(10)
C4 0.0691(14) 0.0499(12) 0.0435(12) -0.0061(10) -0.0094(10) -0.0059(10)
C6 0.0489(12) 0.0566(13) 0.0498(12) 0.0005(10) -0.0120(10) 0.0046(10)
C8 0.0966(19) 0.0504(13) 0.0438(13) -0.0007(12) 0.0040(12) 0.0055(10)
C10 0.0663(15) 0.0581(14) 0.0507(13) 0.0018(11) -0.0079(11) -0.0029(11)
C12 0.0511(13) 0.0575(14) 0.0671(15) 0.0026(10) -0.0020(11) 0.0208(12)
C3 0.0901(19) 0.0645(15) 0.0456(13) 0.0067(13) -0.0185(13) 0.0024(11)
C7 0.089(2) 0.0611(16) 0.0787(19) -0.0139(14) -0.0138(15) -0.0178(14)
C2 0.0496(13) 0.0921(18) 0.0537(14) -0.0074(12) -0.0109(11) 0.0227(13)
C9 0.0656(17) 0.0763(19) 0.122(3) -0.0278(15) -0.0005(17) -0.0069(18)
C5 0.150(3) 0.101(3) 0.073(2) -0.016(2) -0.039(2) -0.0180(18)
C11 0.0614(18) 0.123(3) 0.151(4) -0.0155(18) -0.036(2) -0.021(3)

loop_
_atom_type_symbol
_atom_type_scat_dispersion_real
_atom_type_scat_dispersion_imag
_atom_type_scat_Cromer_Mann_a1
_atom_type_scat_Cromer_Mann_a2
_atom_type_scat_Cromer_Mann_a3
_atom_type_scat_Cromer_Mann_a4
_atom_type_scat_Cromer_Mann_b1
_atom_type_scat_Cromer_Mann_b2
_atom_type_scat_Cromer_Mann_b3
_atom_type_scat_Cromer_Mann_b4
_atom_type_scat_Cromer_Mann_c
_atom_type_scat_source
_atom_type_scat_dispersion_source
C 0.00347 0.00161 2.31000 1.02000 1.58860 0.86500 20.84390 10.20750 0.56870 51.65120 0.215599998832 'International Tables Volume C Table 6.1.1.4 (pp. 500-502)' 'Henke, Gullikson and Davis, At. Data and Nucl. Data Tables, 1993, 54, 2'
Co 0.35655 0.96576 12.28410 7.34090 4.00340 2.34880 4.27910 0.27840 13.53590 71.16920 1.01180005074 'International Tables Volume C Table 6.1.1.4 (pp. 500-502)' 'Henke, Gullikson and Davis, At. Data and Nucl. Data Tables, 1993, 54, 2'
Cl 0.14873 0.16029 11.46040 7.19640 6.25560 1.64550 0.01040 1.16620 18.51940 47.77840 -9.55739974976 'International Tables Volume C Table 6.1.1.4 (pp. 500-502)' 'Henke, Gullikson and Davis, At. Data and Nucl. Data Tables, 1993, 54, 2'
H 0.00000 0.00000 0.49300 0.32291 0.14019 0.04081 10.51090 26.12570 3.14236 57.79970 0.0030380000826 'International Tables Volume C Table 6.1.1.4 (pp. 500-502)' 'Henke, Gullikson and Davis, At. Data and Nucl. Data Tables, 1993, 54, 2'
O 0.01158 0.00611 3.04850 2.28680 1.54630 0.86700 13.27710 5.70110 0.32390 32.90890 0.250800013542 'International Tables Volume C Table 6.1.1.4 (pp. 500-502)' 'Henke, Gullikson and Davis, At. Data and Nucl. Data Tables, 1993, 54, 2'
N 0.00653 0.00323 12.21260 3.13220 2.01250 1.16630 0.00570 9.89330 28.99750 0.58260 -11.5290002823 'International Tables Volume C Table 6.1.1.4 (pp. 500-502)' 'Henke, Gullikson and Davis, At. Data and Nucl. Data Tables, 1993, 54, 2'

loop_
_geom_angle_atom_site_label_1
_geom_angle_atom_site_label_2
_geom_angle_atom_site_label_3
_geom_angle
_geom_angle_site_symmetry_1
_geom_angle_site_symmetry_3
_geom_angle_publ_flag
Cl4 Co1 Cl1 107.68(2) . . ?
Cl2 Co1 Cl1 107.01(3) . . ?
Cl2 Co1 Cl4 109.44(2) . . ?
Cl3 Co1 Cl1 116.05(2) . . ?
Cl3 Co1 Cl4 107.69(3) . . ?
Cl3 Co1 Cl2 108.84(2) . . ?
C3 O1 C1 109.28(17) . . ?
C2 O2 C10 109.21(17) . . ?
C8 N1 C4 109.36(17) . . ?
C9 N1 C4 112.9(2) . . ?
C9 N1 C8 112.0(2) . . ?
C12 N2 C6 109.56(16) . . ?
C7 N2 C6 113.30(18) . . ?
C7 N2 C12 110.22(19) . . ?
C4 C1 O1 111.6(2) . . ?
C1 C4 N1 110.04(18) . . ?
C10 C6 N2 110.50(17) . . ?
C3 C8 N1 110.50(19) . . ?
C6 C10 O2 111.85(19) . . ?
C2 C12 N2 111.10(19) . . ?
C8 C3 O1 110.7(2) . . ?
C5 C7 N2 114.0(2) . . ?
C12 C2 O2 111.42(19) . . ?
C11 C9 N1 113.1(3) . . ?

loop_
_geom_bond_atom_site_label_1
_geom_bond_atom_site_label_2
_geom_bond_distance
_geom_bond_site_symmetry_2
_geom_bond_publ_flag
Co1 Cl1 2.2784(6) . ?
Co1 Cl4 2.2794(6) . ?
Co1 Cl2 2.2644(6) . ?
Co1 Cl3 2.2555(6) . ?
O1 C1 1.413(3) . ?
O1 C3 1.409(3) . ?
O2 C10 1.421(3) . ?
O2 C2 1.422(3) . ?
N1 C4 1.497(3) . ?
N1 C8 1.504(3) . ?
N1 C9 1.497(3) . ?
N2 C6 1.497(3) . ?
N2 C12 1.496(3) . ?
N2 C7 1.499(3) . ?
C1 C4 1.496(3) . ?
C6 C10 1.497(3) . ?
C8 C3 1.495(4) . ?
C12 C2 1.478(4) . ?
C7 C5 1.440(4) . ?
C9 C11 1.486(5) . ?

loop_
_geom_torsion_atom_site_label_1
_geom_torsion_atom_site_label_2
_geom_torsion_atom_site_label_3
_geom_torsion_atom_site_label_4
_geom_torsion
_geom_torsion_site_symmetry_1
_geom_torsion_site_symmetry_2
_geom_torsion_site_symmetry_3
_geom_torsion_site_symmetry_4
_geom_torsion_publ_flag
O1 C1 C4 N1 -58.1(2) . . . . ?
O1 C3 C8 N1 58.6(2) . . . . ?
O2 C10 C6 N2 -56.9(2) . . . . ?
O2 C2 C12 N2 58.3(2) . . . . ?
